data_7154401
loop_
_publ_author_name
'Hsu, Che-Sheng'
'Chou, Ho-Hsuan'
'Fang, Jim-Min'

_publ_section_title
;
 A short synthesis of (+-)-antroquinonol in an unusual scaffold of
 4-hydroxy-2-cyclohexenone.
;
_journal_issue 19
_journal_name_full 'Organic &amp; biomolecular chemistry'
_journal_page_first 5510
_journal_page_last 5519
_journal_paper_doi 10.1039/c5ob00411j
_journal_volume 13
_journal_year 2015
_chemical_formula_sum 'C18 H24 O5'
_chemical_formula_weight 320.37
_chemical_name_systematic
; 
 ? 
;
_space_group_IT_number 61
_symmetry_cell_setting orthorhombic
_symmetry_space_group_name_Hall '-P 2ac 2ab'
_symmetry_space_group_name_H-M 'P b c a'
_atom_sites_solution_hydrogens geom
_atom_sites_solution_primary direct
_atom_sites_solution_secondary difmap
_audit_creation_method SHELXL-97
_audit_update_record
;
2014-11-27 deposited with the CCDC.
2015-04-02 downloaded from the CCDC.
;
_cell_angle_alpha 90.00
_cell_angle_beta 90.00
_cell_angle_gamma 90.00
_cell_formula_units_Z 8
_cell_length_a 11.7297(5)
_cell_length_b 8.2689(5)
_cell_length_c 34.713(2)
_cell_measurement_reflns_used 1831
_cell_measurement_temperature 200(2)
_cell_measurement_theta_max 73.5010
_cell_measurement_theta_min 3.8000
_cell_volume 3366.9(3)
_computing_cell_refinement
; 
CrysAlisPro, Agilent Technologies, 
Version 1.171.37.31 (release 14-01-2014 CrysAlis171 .NET) 
(compiled Jan 14 2014,18:38:05) 
Empirical absorption correction using spherical harmonics, 
 implemented in SCALE3 ABSPACK scaling algorithm. 
;
_computing_data_collection
; 
CrysAlisPro, Agilent Technologies, 
Version 1.171.37.31 (release 14-01-2014 CrysAlis171 .NET) 
(compiled Jan 14 2014,18:38:05) 
Empirical absorption correction using spherical harmonics, 
 implemented in SCALE3 ABSPACK scaling algorithm. 
;
_computing_data_reduction
; 
CrysAlisPro, Agilent Technologies, 
Version 1.171.37.31 (release 14-01-2014 CrysAlis171 .NET) 
(compiled Jan 14 2014,18:38:05) 
Empirical absorption correction using spherical harmonics, 
 implemented in SCALE3 ABSPACK scaling algorithm. 
;
_computing_molecular_graphics SHELXTL
_computing_publication_material SHELXTL
_computing_structure_refinement 'SHELXL-97 (Sheldrick, 1997)'
_computing_structure_solution 'SHELXS-97 (Sheldrick, 1990)'
_diffrn_ambient_temperature 200(2)
_diffrn_measured_fraction_theta_full 0.998
_diffrn_measured_fraction_theta_max 0.998
_diffrn_measurement_device_type 'Oxford Diffraction Gemini A'
_diffrn_measurement_method CCD
_diffrn_radiation_monochromator graphite
_diffrn_radiation_source 'fine-focus sealed tube'
_diffrn_radiation_type CuK\a
_diffrn_radiation_wavelength 1.54178
_diffrn_reflns_av_R_equivalents 0.0535
_diffrn_reflns_av_sigmaI/netI 0.0527
_diffrn_reflns_limit_h_max 14
_diffrn_reflns_limit_h_min -9
_diffrn_reflns_limit_k_max 9
_diffrn_reflns_limit_k_min -9
_diffrn_reflns_limit_l_max 40
_diffrn_reflns_limit_l_min -41
_diffrn_reflns_number 7993
_diffrn_reflns_theta_full 68.00
_diffrn_reflns_theta_max 68.00
_diffrn_reflns_theta_min 4.55
_exptl_absorpt_coefficient_mu 0.749
_exptl_absorpt_correction_T_max 1.00000
_exptl_absorpt_correction_T_min 0.93119
_exptl_absorpt_correction_type multi-scan
_exptl_absorpt_process_details
; 
CrysAlisPro, Agilent Technologies, 
Version 1.171.37.31 (release 14-01-2014 CrysAlis171 .NET) 
(compiled Jan 14 2014,18:38:05) 
Empirical absorption correction using spherical harmonics, 
 implemented in SCALE3 ABSPACK scaling algorithm. 
;
_exptl_crystal_density_diffrn 1.264
_exptl_crystal_density_method 'not measured'
_exptl_crystal_F_000 1376
_exptl_crystal_size_max 0.20
_exptl_crystal_size_mid 0.15
_exptl_crystal_size_min 0.10
_refine_diff_density_max 0.693
_refine_diff_density_min -0.286
_refine_diff_density_rms 0.058
_refine_ls_extinction_method none
_refine_ls_goodness_of_fit_ref 1.022
_refine_ls_hydrogen_treatment mixed
_refine_ls_matrix_type full
_refine_ls_number_parameters 208
_refine_ls_number_reflns 3052
_refine_ls_number_restraints 0
_refine_ls_restrained_S_all 1.022
_refine_ls_R_factor_all 0.1087
_refine_ls_R_factor_gt 0.0737
_refine_ls_shift/su_max 0.064
_refine_ls_shift/su_mean 0.009
_refine_ls_structure_factor_coef Fsqd
_refine_ls_weighting_details 'calc w=1/[\s^2^(Fo^2^)+(0.0989P)^2^+3.4878P] where P=(Fo^2^+2Fc^2^)/3'
_refine_ls_weighting_scheme calc
_refine_ls_wR_factor_gt 0.1887
_refine_ls_wR_factor_ref 0.2200
_reflns_number_gt 2024
_reflns_number_total 3052
_reflns_threshold_expression >2sigma(I)
_cod_data_source_file c5ob00411j2.cif
_cod_data_source_block ic17004
_cod_depositor_comments
;
The following automatic conversions were performed:

'_symmetry_cell_setting' value 'Orthorhombic' changed to
'orthorhombic' according to
/usr/data/users/saulius/crontab/automatic-downloads/rss-feeds/RSC/lib/dictionaries/cif_core.dic
dictionary named 'cif_core.dic' version 2.4.2 from 2011-04-26.

Automatic conversion script
Id: cif_fix_values 3143 2015-03-26 13:38:13Z robertas 

 Adding full bibliography for 7154396--7154401.cif.
;
_cod_original_sg_symbol_H-M Pbca
_cod_database_code 7154401

loop_
_symmetry_equiv_pos_as_xyz
'x, y, z'
'-x+1/2, -y, z+1/2'
'-x, y+1/2, -z+1/2'
'x+1/2, -y+1/2, -z'
'-x, -y, -z'
'x-1/2, y, -z-1/2'
'x, -y-1/2, z-1/2'
'-x-1/2, y-1/2, z'

loop_
_atom_site_label
_atom_site_type_symbol
_atom_site_fract_x
_atom_site_fract_y
_atom_site_fract_z
_atom_site_U_iso_or_equiv
_atom_site_adp_type
_atom_site_occupancy
_atom_site_symmetry_multiplicity
_atom_site_calc_flag
_atom_site_refinement_flags
O1 O 0.7155(2) 0.2454(4) 0.35188(7) 0.0564(8) Uani 1 1 d .
O2 O 0.71508(19) 0.0910(3) 0.42153(7) 0.0430(6) Uani 1 1 d .
O3 O 0.9284(2) 0.0672(3) 0.46005(6) 0.0421(6) Uani 1 1 d .
O4 O 1.1066(2) 0.0758(3) 0.41829(7) 0.0445(6) Uani 1 1 d .
O5 O 1.05721(19) 0.3473(3) 0.42119(7) 0.0427(6) Uani 1 1 d .
C1 C 0.8051(3) 0.2420(5) 0.36958(10) 0.0446(9) Uani 1 1 d .
C2 C 0.8128(3) 0.1588(5) 0.40738(10) 0.0401(8) Uani 1 1 d .
C3 C 0.9126(3) 0.1372(4) 0.42504(10) 0.0375(8) Uani 1 1 d .
C4 C 1.0254(3) 0.1910(4) 0.40704(10) 0.0369(8) Uani 1 1 d .
C5 C 1.0157(3) 0.2125(5) 0.36364(10) 0.0418(9) Uani 1 1 d .
H5A H 1.0862 0.2695 0.3548 0.050 Uiso 1 1 calc R
C6 C 0.9123(3) 0.3285(6) 0.35579(11) 0.0495(10) Uani 1 1 d .
H6A H 0.9228 0.4265 0.3723 0.059 Uiso 1 1 calc R
C7 C 0.8996(3) 0.3848(6) 0.31489(12) 0.0540(11) Uani 1 1 d .
H7A H 0.8400 0.4694 0.3139 0.065 Uiso 1 1 calc R
H7B H 0.8736 0.2929 0.2989 0.065 Uiso 1 1 calc R
C8 C 1.0081(3) 0.4519(5) 0.29785(12) 0.0475(10) Uani 1 1 d .
C9 C 1.0675(4) 0.5800(6) 0.31380(12) 0.0600(11) Uani 1 1 d .
H9A H 1.0395 0.6304 0.3365 0.072 Uiso 1 1 calc R
C10 C 1.1683(4) 0.6365(6) 0.29698(13) 0.0637(12) Uani 1 1 d .
H10A H 1.2097 0.7227 0.3085 0.076 Uiso 1 1 calc R
C11 C 1.2068(3) 0.5657(6) 0.26353(12) 0.0563(11) Uani 1 1 d .
H11A H 1.2749 0.6033 0.2517 0.068 Uiso 1 1 calc R
C12 C 1.1465(4) 0.4403(5) 0.24722(12) 0.0530(10) Uani 1 1 d .
H12A H 1.1724 0.3920 0.2240 0.064 Uiso 1 1 calc R
C13 C 1.0492(3) 0.3852(5) 0.26451(12) 0.0507(10) Uani 1 1 d .
H13A H 1.0089 0.2980 0.2530 0.061 Uiso 1 1 calc R
C14 C 0.6223(3) 0.2002(5) 0.42837(12) 0.0512(10) Uani 1 1 d .
H14A H 0.5569 0.1399 0.4385 0.077 Uiso 1 1 calc R
H14B H 0.6009 0.2529 0.4042 0.077 Uiso 1 1 calc R
H14C H 0.6458 0.2823 0.4471 0.077 Uiso 1 1 calc R
C15 C 0.8427(3) 0.0853(6) 0.48922(10) 0.0528(10) Uani 1 1 d .
H15A H 0.8663 0.0275 0.5125 0.079 Uiso 1 1 calc R
H15B H 0.7704 0.0405 0.4799 0.079 Uiso 1 1 calc R
H15C H 0.8327 0.2003 0.4952 0.079 Uiso 1 1 calc R
C16 C 1.2215(3) 0.1097(6) 0.40608(13) 0.0614(12) Uani 1 1 d .
H16A H 1.2724 0.0240 0.4152 0.092 Uiso 1 1 calc R
H16B H 1.2460 0.2137 0.4168 0.092 Uiso 1 1 calc R
H16C H 1.2243 0.1147 0.3779 0.092 Uiso 1 1 calc R
C17 C 1.0631(4) 0.3648(6) 0.46206(11) 0.0583(11) Uani 1 1 d .
H17A H 1.0851 0.4760 0.4685 0.087 Uiso 1 1 calc R
H17B H 1.1199 0.2896 0.4724 0.087 Uiso 1 1 calc R
H17C H 0.9884 0.3410 0.4733 0.087 Uiso 1 1 calc R
C18 C 1.0100(4) 0.0548(6) 0.34256(12) 0.0629(12) Uani 1 1 d .
H18A H 1.0774 -0.0102 0.3488 0.094 Uiso 1 1 calc R
H18B H 1.0076 0.0751 0.3148 0.094 Uiso 1 1 calc R
H18C H 0.9411 -0.0039 0.3504 0.094 Uiso 1 1 calc R

loop_
_atom_site_aniso_label
_atom_site_aniso_U_11
_atom_site_aniso_U_22
_atom_site_aniso_U_33
_atom_site_aniso_U_23
_atom_site_aniso_U_13
_atom_site_aniso_U_12
O1 0.0363(13) 0.085(2) 0.0475(15) 0.0099(14) -0.0071(12) -0.0057(14)
O2 0.0386(12) 0.0425(14) 0.0480(14) 0.0005(12) 0.0046(11) -0.0078(11)
O3 0.0456(13) 0.0452(15) 0.0355(12) 0.0102(11) 0.0048(11) 0.0025(12)
O4 0.0430(13) 0.0498(15) 0.0408(13) 0.0099(12) 0.0033(11) 0.0135(12)
O5 0.0384(12) 0.0399(14) 0.0498(14) 0.0029(12) 0.0008(11) -0.0049(11)
C1 0.0341(18) 0.058(2) 0.0418(19) 0.0037(18) -0.0036(16) -0.0009(17)
C2 0.0374(18) 0.043(2) 0.0402(18) 0.0023(16) 0.0022(15) -0.0077(16)
C3 0.0443(19) 0.0314(18) 0.0368(18) 0.0034(15) 0.0003(15) -0.0011(15)
C4 0.0351(16) 0.0392(19) 0.0363(18) 0.0019(15) -0.0038(15) 0.0010(15)
C5 0.0351(17) 0.057(2) 0.0337(17) 0.0106(17) -0.0004(15) -0.0052(16)
C6 0.0385(18) 0.064(3) 0.046(2) 0.0095(19) -0.0021(16) -0.0006(18)
C7 0.046(2) 0.061(3) 0.055(2) 0.010(2) 0.0003(18) 0.004(2)
C8 0.0417(18) 0.047(2) 0.054(2) 0.0184(19) 0.0002(17) 0.0070(18)
C9 0.074(3) 0.062(3) 0.044(2) 0.008(2) 0.010(2) 0.002(2)
C10 0.070(3) 0.062(3) 0.059(3) 0.012(2) -0.007(2) -0.018(2)
C11 0.045(2) 0.067(3) 0.057(2) 0.021(2) 0.0055(19) 0.001(2)
C12 0.057(2) 0.052(2) 0.050(2) 0.009(2) 0.0055(19) 0.007(2)
C13 0.051(2) 0.049(2) 0.052(2) 0.0076(19) -0.0018(18) 0.0015(19)
C14 0.044(2) 0.057(3) 0.053(2) -0.005(2) 0.0088(18) -0.0044(18)
C15 0.057(2) 0.065(3) 0.0360(18) 0.0057(19) 0.0112(17) 0.004(2)
C16 0.040(2) 0.078(3) 0.066(3) 0.015(2) 0.0009(19) 0.020(2)
C17 0.070(3) 0.059(3) 0.045(2) -0.009(2) -0.001(2) -0.014(2)
C18 0.065(3) 0.079(3) 0.045(2) -0.010(2) 0.010(2) -0.009(2)

loop_
_atom_type_symbol
_atom_type_description
_atom_type_scat_dispersion_real
_atom_type_scat_dispersion_imag
_atom_type_scat_source
C C 0.0181 0.0091 'International Tables Vol C Tables 4.2.6.8 and 6.1.1.4'
H H 0.0000 0.0000 'International Tables Vol C Tables 4.2.6.8 and 6.1.1.4'
O O 0.0492 0.0322 'International Tables Vol C Tables 4.2.6.8 and 6.1.1.4'

loop_
_geom_angle_atom_site_label_1
_geom_angle_atom_site_label_2
_geom_angle_atom_site_label_3
_geom_angle
C2 O2 C14 115.9(3)
C3 O3 C15 119.4(3)
C4 O4 C16 114.9(3)
C17 O5 C4 116.4(3)
O1 C1 C2 120.6(3)
O1 C1 C6 122.9(3)
C2 C1 C6 116.4(3)
C3 C2 O2 121.1(3)
C3 C2 C1 121.4(3)
O2 C2 C1 117.2(3)
C2 C3 O3 126.0(3)
C2 C3 C4 122.2(3)
O3 C3 C4 111.8(3)
O4 C4 O5 109.9(3)
O4 C4 C5 113.9(3)
O5 C4 C5 104.7(3)
O4 C4 C3 106.0(3)
O5 C4 C3 110.4(3)
C5 C4 C3 112.0(3)
C18 C5 C4 112.7(3)
C18 C5 C6 114.4(3)
C4 C5 C6 107.5(3)
C7 C6 C1 111.1(3)
C7 C6 C5 115.5(3)
C1 C6 C5 107.3(3)
C6 C7 C8 113.6(3)
C13 C8 C9 118.0(4)
C13 C8 C7 118.7(4)
C9 C8 C7 123.3(4)
C8 C9 C10 120.9(4)
C11 C10 C9 119.2(4)
C10 C11 C12 119.9(4)
C13 C12 C11 119.9(4)
C12 C13 C8 122.1(4)

loop_
_geom_bond_atom_site_label_1
_geom_bond_atom_site_label_2
_geom_bond_distance
O1 C1 1.218(4)
O2 C2 1.367(4)
O2 C14 1.434(5)
O3 C3 1.359(4)
O3 C15 1.435(4)
O4 C4 1.403(4)
O4 C16 1.441(5)
O5 C17 1.428(4)
O5 C4 1.433(4)
C1 C2 1.484(5)
C1 C6 1.524(5)
C2 C3 1.334(5)
C3 C4 1.528(5)
C4 C5 1.521(5)
C5 C18 1.497(6)
C5 C6 1.570(5)
C6 C7 1.502(5)
C7 C8 1.509(5)
C8 C13 1.369(6)
C8 C9 1.384(6)
C9 C10 1.399(6)
C10 C11 1.377(6)
C11 C12 1.377(6)
C12 C13 1.367(6)
